data_7202451
loop_
_publ_author_name
'Baisch, Ulrich'
'Rubini, Katia'
'Braga, Dario'

_publ_section_title
;
 Remarkable structural similarities between organic co-crystals and a
 metal--organic coordination network---insights into hydrogen bonded
 aliphatic ammonium chlorides
;
_journal_issue 12
_journal_name_full CrystEngComm
_journal_page_first 1939
_journal_paper_doi 10.1039/b812892h
_journal_volume 10
_journal_year 2008
_chemical_formula_moiety 'C6 H15 N2, Cl'
_chemical_formula_sum 'C6 H15 Cl N2'
_chemical_formula_weight 150.65
_chemical_name_common '1-ammonio-2-amine-cyclohexane chloride'
_chemical_name_systematic '1-ammonio-2-amine-cyclohexane chloride'
_space_group_IT_number 14
_symmetry_cell_setting monoclinic
_symmetry_space_group_name_Hall '-P 2ybc'
_symmetry_space_group_name_H-M 'P 1 21/c 1'
_atom_sites_solution_hydrogens geom
_atom_sites_solution_primary direct
_atom_sites_solution_secondary difmap
_audit_creation_method SHELXL-97
_cell_angle_alpha 90.00
_cell_angle_beta 110.144(3)
_cell_angle_gamma 90.00
_cell_formula_units_Z 4
_cell_length_a 7.4694(2)
_cell_length_b 15.3118(3)
_cell_length_c 8.0970(2)
_cell_measurement_reflns_used 8550
_cell_measurement_temperature 296(2)
_cell_measurement_theta_max 29.2870
_cell_measurement_theta_min 2.6526
_cell_volume 869.41(4)
_computing_cell_refinement
;
CrysAlis RED, Oxford Diffraction Ltd.,
Version 1.171.32.15 (release 10-01-2008 CrysAlis171 .NET)
(compiled Jan 10 2008,16:37:18)
;
_computing_data_collection
;
CrysAlis CCD, Oxford Diffraction Ltd.,
Version 1.171.32.15 (release 10-01-2008 CrysAlis171 .NET)
(compiled Jan 10 2008,16:37:18)
;
_computing_data_reduction
;
CrysAlis RED, Oxford Diffraction Ltd.,
Version 1.171.32.15 (release 10-01-2008 CrysAlis171 .NET)
(compiled Jan 10 2008,16:37:18)
;
_computing_molecular_graphics ORTEP
_computing_publication_material 'SHELXL-97 (Sheldrick, 1997)'
_computing_structure_refinement 'SHELXL-97 (Sheldrick, 1997)'
_computing_structure_solution 'SHELXS-97 (Sheldrick, 1990)'
_diffrn_detector_area_resol_mean 16.1340
_diffrn_measured_fraction_theta_full 1.000
_diffrn_measured_fraction_theta_max 0.909
_diffrn_measurement_details
;
1 omega 6.00 56.00 1.0000 15.0000
omega____ theta____ kappa____ phi______ omega'___ theta'___ frames
- -17.2830 0.0000 30.0000 0.0000 0.0000 50

2 omega -39.00 13.00 1.0000 15.0000
omega____ theta____ kappa____ phi______ omega'___ theta'___ frames
- -17.2830 -77.0000 60.0000 0.0000 0.0000 52

3 omega -9.00 56.00 1.0000 15.0000
omega____ theta____ kappa____ phi______ omega'___ theta'___ frames
- -17.2830 0.0000 90.0000 0.0000 0.0000 65

4 omega -88.00 6.00 1.0000 15.0000
omega____ theta____ kappa____ phi______ omega'___ theta'___ frames
- -17.2830 -45.0000 270.0000 0.0000 0.0000 94

5 omega -87.00 -35.00 1.0000 15.0000
omega____ theta____ kappa____ phi______ omega'___ theta'___ frames
- -17.2830 -77.0000 90.0000 0.0000 0.0000 52

6 omega -87.00 -9.00 1.0000 15.0000
omega____ theta____ kappa____ phi______ omega'___ theta'___ frames
- -17.2830 144.0000 -5.0000 0.0000 0.0000 78

7 omega -41.00 9.00 1.0000 15.0000
omega____ theta____ kappa____ phi______ omega'___ theta'___ frames
- -17.2830 45.0000 0.0000 0.0000 0.0000 50

8 omega 5.00 54.00 1.0000 15.0000
omega____ theta____ kappa____ phi______ omega'___ theta'___ frames
- -17.2830 45.0000 120.0000 0.0000 0.0000 49

9 omega -42.00 6.00 1.0000 15.0000
omega____ theta____ kappa____ phi______ omega'___ theta'___ frames
- -17.2830 -45.0000 90.0000 0.0000 0.0000 48

10 omega -47.00 -3.00 1.0000 15.0000
omega____ theta____ kappa____ phi______ omega'___ theta'___ frames
- -17.2830 77.0000 300.0000 0.0000 0.0000 44

11 omega -41.00 9.00 1.0000 15.0000
omega____ theta____ kappa____ phi______ omega'___ theta'___ frames
- -17.2830 45.0000 240.0000 0.0000 0.0000 50

12 omega -38.00 13.00 1.0000 15.0000
omega____ theta____ kappa____ phi______ omega'___ theta'___ frames
- -17.2830 -77.0000 180.0000 0.0000 0.0000 51

13 omega 29.00 71.00 1.0000 15.0000
omega____ theta____ kappa____ phi______ omega'___ theta'___ frames
- 19.1580 -116.0000 11.0000 0.0000 0.0000 42

14 omega 41.00 90.00 1.0000 15.0000
omega____ theta____ kappa____ phi______ omega'___ theta'___ frames
- 19.1580 45.0000 90.0000 0.0000 0.0000 49

15 omega 5.00 54.00 1.0000 15.0000
omega____ theta____ kappa____ phi______ omega'___ theta'___ frames
- 19.1580 -86.0000 309.0000 0.0000 0.0000 49

16 omega 46.00 90.00 1.0000 15.0000
omega____ theta____ kappa____ phi______ omega'___ theta'___ frames
- 19.1580 45.0000 0.0000 0.0000 0.0000 44

17 omega 36.00 78.00 1.0000 15.0000
omega____ theta____ kappa____ phi______ omega'___ theta'___ frames
- 19.1580 -127.0000 162.0000 0.0000 0.0000 42

18 omega 47.00 77.00 1.0000 15.0000
omega____ theta____ kappa____ phi______ omega'___ theta'___ frames
- 19.1580 0.0000 150.0000 0.0000 0.0000 30

19 omega -4.00 21.00 1.0000 15.0000
omega____ theta____ kappa____ phi______ omega'___ theta'___ frames
- 19.1580 45.0000 210.0000 0.0000 0.0000 25

20 omega -4.00 34.00 1.0000 15.0000
omega____ theta____ kappa____ phi______ omega'___ theta'___ frames
- 19.1580 45.0000 330.0000 0.0000 0.0000 38

21 omega -51.00 -26.00 1.0000 15.0000
omega____ theta____ kappa____ phi______ omega'___ theta'___ frames
- 19.1580 -77.0000 210.0000 0.0000 0.0000 25

;
_diffrn_measurement_device '95mm CCD camera (sapphire) on \k-goniostat'
_diffrn_measurement_device_type xcalibur
_diffrn_measurement_method 'omega scan'
_diffrn_orient_matrix_UB_11 0.0231436808
_diffrn_orient_matrix_UB_12 0.0333565008
_diffrn_orient_matrix_UB_13 -0.0500481577
_diffrn_orient_matrix_UB_21 -0.0287648353
_diffrn_orient_matrix_UB_22 -0.0275590081
_diffrn_orient_matrix_UB_23 -0.0750589341
_diffrn_orient_matrix_UB_31 -0.0942959358
_diffrn_orient_matrix_UB_32 0.0167074620
_diffrn_orient_matrix_UB_33 -0.0239174155
_diffrn_radiation_monochromator graphite
_diffrn_radiation_source 'Enhance (Mo) X-ray Source'
_diffrn_radiation_type 'Mo K\a'
_diffrn_radiation_wavelength 0.7107
_diffrn_reflns_av_R_equivalents 0.0300
_diffrn_reflns_av_sigmaI/netI 0.0233
_diffrn_reflns_limit_h_max 10
_diffrn_reflns_limit_h_min -10
_diffrn_reflns_limit_k_max 21
_diffrn_reflns_limit_k_min -19
_diffrn_reflns_limit_l_max 10
_diffrn_reflns_limit_l_min -10
_diffrn_reflns_number 18139
_diffrn_reflns_theta_full 25.00
_diffrn_reflns_theta_max 29.38
_diffrn_reflns_theta_min 2.66
_exptl_absorpt_coefficient_mu 0.365
_exptl_absorpt_correction_T_max 0.962
_exptl_absorpt_correction_T_min 0.891
_exptl_absorpt_correction_type analytical
_exptl_absorpt_process_details
;
CrysAlis RED, Oxford Diffraction Ltd.,
Version 1.171.32.15 (release 10-01-2008 CrysAlis171 .NET)
(compiled Jan 10 2008,16:37:18)
Analytical numeric absorption correction using a multifaceted crystal
model based on expressions derived by R.C. Clark & J.S. Reid.
(Clark, R. C. & Reid, J. S. (1995). Acta Cryst. A51, 887-897)
;
_exptl_crystal_colour colorless
_exptl_crystal_density_diffrn 1.151
_exptl_crystal_density_method 'not measured'
_exptl_crystal_description plate
_exptl_crystal_F_000 328
_exptl_crystal_size_max 0.4252
_exptl_crystal_size_mid 0.3344
_exptl_crystal_size_min 0.1268
_refine_diff_density_max 0.169
_refine_diff_density_min -0.197
_refine_diff_density_rms 0.045
_refine_ls_extinction_method none
_refine_ls_goodness_of_fit_ref 1.037
_refine_ls_hydrogen_treatment mixed
_refine_ls_matrix_type full
_refine_ls_number_parameters 142
_refine_ls_number_reflns 2180
_refine_ls_number_restraints 0
_refine_ls_restrained_S_all 1.037
_refine_ls_R_factor_all 0.0562
_refine_ls_R_factor_gt 0.0349
_refine_ls_shift/su_max 0.001
_refine_ls_shift/su_mean 0.000
_refine_ls_structure_factor_coef Fsqd
_refine_ls_weighting_details 'calc w=1/[\s^2^(Fo^2^)+(0.0548P)^2^+0.0000P] where P=(Fo^2^+2Fc^2^)/3'
_refine_ls_weighting_scheme calc
_refine_ls_wR_factor_gt 0.0835
_refine_ls_wR_factor_ref 0.0893
_reflns_number_gt 1660
_reflns_number_total 2180
_reflns_threshold_expression >2sigma(I)
_cod_data_source_file b812892h.txt
_cod_data_source_block exp_85_abs
_cod_database_code 7202451

loop_
_symmetry_equiv_pos_as_xyz
'x, y, z'
'-x, y+1/2, -z+1/2'
'-x, -y, -z'
'x, -y-1/2, z-1/2'

loop_
_atom_site_label
_atom_site_type_symbol
_atom_site_fract_x
_atom_site_fract_y
_atom_site_fract_z
_atom_site_U_iso_or_equiv
_atom_site_adp_type
_atom_site_occupancy
_atom_site_symmetry_multiplicity
_atom_site_calc_flag
_atom_site_refinement_flags
_atom_site_disorder_assembly
_atom_site_disorder_group
Cl1 Cl 0.51020(5) 0.36348(2) 0.73284(4) 0.05187(15) Uani 1 1 d . . .
N1 N 0.37155(14) 0.07535(8) 0.79900(16) 0.0408(3) Uani 1 1 d . . .
H1N H 0.4083(19) 0.0857(9) 0.913(2) 0.048(4) Uiso 1 1 d . . .
H2N H 0.3931(19) 0.0245(11) 0.7905(17) 0.047(4) Uiso 1 1 d . . .
N2 N -0.41206(15) 0.16815(8) 0.64285(17) 0.0389(3) Uani 1 1 d . . .
H4N H -0.4411(18) 0.1588(9) 0.530(2) 0.041(4) Uiso 1 1 d . . .
H5N H -0.483(2) 0.1344(11) 0.692(2) 0.069(5) Uiso 1 1 d . . .
H6N H -0.4360(18) 0.2217(11) 0.6568(17) 0.045(4) Uiso 1 1 d . . .
C1 C 0.16641(16) 0.09378(8) 0.72024(16) 0.0339(3) Uani 1 1 d . . .
H1 H 0.1360(16) 0.0863(8) 0.6010(16) 0.035(3) Uiso 1 1 d . . .
C2 C 0.12721(18) 0.18740(8) 0.7587(2) 0.0416(3) Uani 1 1 d . . .
H2A H 0.1649(17) 0.1922(9) 0.8843(18) 0.043(4) Uiso 1 1 d . . .
H2B H 0.200(2) 0.2236(10) 0.7200(18) 0.050(4) Uiso 1 1 d . . .
C3 C -0.08360(18) 0.20992(8) 0.6744(2) 0.0410(3) Uani 1 1 d . . .
H3A H -0.1196(18) 0.2041(9) 0.5515(18) 0.042(4) Uiso 1 1 d . . .
H3B H -0.1075(19) 0.2672(9) 0.6984(18) 0.047(4) Uiso 1 1 d . . .
C4 C -0.20680(16) 0.14722(8) 0.73252(16) 0.0347(3) Uani 1 1 d . . .
H4 H -0.1833(16) 0.1545(7) 0.8554(17) 0.032(3) Uiso 1 1 d . . .
C5 C -0.16815(17) 0.05289(8) 0.6960(2) 0.0406(3) Uani 1 1 d . . .
H5A H -0.2053(18) 0.0462(9) 0.5700(19) 0.047(4) Uiso 1 1 d . . .
H5B H -0.242(2) 0.0165(10) 0.7353(18) 0.056(4) Uiso 1 1 d . . .
C6 C 0.04283(18) 0.03127(9) 0.7802(2) 0.0415(3) Uani 1 1 d . . .
H6A H 0.0808(19) 0.0367(9) 0.9060(18) 0.047(4) Uiso 1 1 d . . .
H6B H 0.0695(18) -0.0281(11) 0.7568(17) 0.050(4) Uiso 1 1 d . . .

loop_
_atom_site_aniso_label
_atom_site_aniso_U_11
_atom_site_aniso_U_22
_atom_site_aniso_U_33
_atom_site_aniso_U_23
_atom_site_aniso_U_13
_atom_site_aniso_U_12
Cl1 0.0694(3) 0.0374(2) 0.0450(2) 0.00059(13) 0.01490(16) 0.00045(14)
N1 0.0379(6) 0.0400(7) 0.0466(7) 0.0013(5) 0.0174(5) 0.0049(5)
N2 0.0362(6) 0.0380(6) 0.0460(7) -0.0017(5) 0.0186(5) 0.0024(4)
C1 0.0340(6) 0.0375(7) 0.0323(6) 0.0004(5) 0.0141(5) 0.0014(5)
C2 0.0370(7) 0.0342(7) 0.0567(9) 0.0017(6) 0.0203(6) -0.0040(5)
C3 0.0393(7) 0.0307(7) 0.0549(9) 0.0039(6) 0.0187(6) 0.0016(5)
C4 0.0341(6) 0.0360(7) 0.0362(6) -0.0019(5) 0.0149(5) -0.0004(5)
C5 0.0380(7) 0.0311(6) 0.0544(8) 0.0010(5) 0.0180(6) -0.0035(5)
C6 0.0415(7) 0.0314(7) 0.0539(8) 0.0059(6) 0.0192(6) 0.0010(5)

loop_
_atom_type_symbol
_atom_type_description
_atom_type_scat_dispersion_real
_atom_type_scat_dispersion_imag
_atom_type_scat_source
C C 0.0033 0.0016 'International Tables Vol C Tables 4.2.6.8 and 6.1.1.4'
H H 0.0000 0.0000 'International Tables Vol C Tables 4.2.6.8 and 6.1.1.4'
N N 0.0061 0.0033 'International Tables Vol C Tables 4.2.6.8 and 6.1.1.4'
Cl Cl 0.1484 0.1585 'International Tables Vol C Tables 4.2.6.8 and 6.1.1.4'

loop_
_geom_angle_atom_site_label_1
_geom_angle_atom_site_label_2
_geom_angle_atom_site_label_3
_geom_angle
_geom_angle_site_symmetry_1
_geom_angle_site_symmetry_3
_geom_angle_publ_flag
C1 N1 H1N 108.7(9) . . ?
C1 N1 H2N 111.0(10) . . ?
H1N N1 H2N 105.4(13) . . ?
C4 N2 H4N 108.5(9) . . ?
C4 N2 H5N 108.5(10) . . ?
H4N N2 H5N 112.8(13) . . ?
C4 N2 H6N 111.7(9) . . ?
H4N N2 H6N 107.9(12) . . ?
H5N N2 H6N 107.5(13) . . ?
N1 C1 C2 109.78(10) . . ?
N1 C1 C6 113.41(10) . . ?
C2 C1 C6 110.35(10) . . ?
N1 C1 H1 106.0(7) . . ?
C2 C1 H1 109.8(8) . . ?
C6 C1 H1 107.4(8) . . ?
C1 C2 C3 111.37(10) . . ?
C1 C2 H2A 106.4(8) . . ?
C3 C2 H2A 109.8(8) . . ?
C1 C2 H2B 109.1(9) . . ?
C3 C2 H2B 110.9(9) . . ?
H2A C2 H2B 109.2(11) . . ?
C4 C3 C2 111.24(10) . . ?
C4 C3 H3A 106.6(8) . . ?
C2 C3 H3A 109.1(8) . . ?
C4 C3 H3B 110.7(8) . . ?
C2 C3 H3B 111.3(9) . . ?
H3A C3 H3B 107.8(11) . . ?
N2 C4 C3 110.28(10) . . ?
N2 C4 C5 110.01(10) . . ?
C3 C4 C5 111.44(10) . . ?
N2 C4 H4 105.8(7) . . ?
C3 C4 H4 109.6(7) . . ?
C5 C4 H4 109.5(7) . . ?
C4 C5 C6 110.83(10) . . ?
C4 C5 H5A 107.5(8) . . ?
C6 C5 H5A 109.1(8) . . ?
C4 C5 H5B 109.3(9) . . ?
C6 C5 H5B 111.6(9) . . ?
H5A C5 H5B 108.3(11) . . ?
C1 C6 C5 111.63(10) . . ?
C1 C6 H6A 107.1(8) . . ?
C5 C6 H6A 109.7(8) . . ?
C1 C6 H6B 110.0(8) . . ?
C5 C6 H6B 111.7(8) . . ?
H6A C6 H6B 106.6(11) . . ?

loop_
_geom_bond_atom_site_label_1
_geom_bond_atom_site_label_2
_geom_bond_distance
_geom_bond_site_symmetry_2
_geom_bond_publ_flag
N1 C1 1.4701(16) . ?
N1 H1N 0.884(15) . ?
N1 H2N 0.803(16) . ?
N2 C4 1.4879(15) . ?
N2 H4N 0.874(15) . ?
N2 H5N 0.93(2) . ?
N2 H6N 0.855(16) . ?
C1 C2 1.5169(18) . ?
C1 C6 1.5207(17) . ?
C1 H1 0.920(12) . ?
C2 C3 1.5245(18) . ?
C2 H2A 0.960(13) . ?
C2 H2B 0.903(15) . ?
C3 C4 1.5127(17) . ?
C3 H3A 0.942(14) . ?
C3 H3B 0.929(14) . ?
C4 C5 1.5218(17) . ?
C4 H4 0.955(12) . ?
C5 C6 1.5225(18) . ?
C5 H5A 0.966(14) . ?
C5 H5B 0.916(15) . ?
C6 H6A 0.962(13) . ?
C6 H6B 0.963(16) . ?

loop_
_cod_related_entry_id
_cod_related_entry_database
_cod_related_entry_code
1 ChemSpider 25934197
